data_1545670
loop_
_publ_author_name
'Adinarayana, B.'
'Thomas, Ajesh P.'
'Satha, Pardhasaradhi'
'Srinivasan, A.'

_publ_section_title
;
 Syntheses of Bipyricorroles and Their Meso--Meso Coupled Dimers
;
_journal_name_full 'Organic Letters'
_journal_paper_doi 10.1021/acs.orglett.7b00513
_journal_year 2017
_chemical_formula_sum 'C35 H26 N4 O3 Pd'
_chemical_formula_weight 657.00
_chemical_name_systematic
;
 ?
;
_space_group_IT_number 14
_symmetry_cell_setting monoclinic
_symmetry_space_group_name_Hall '-P 2yn'
_symmetry_space_group_name_H-M 'P 1 21/n 1'
_atom_sites_solution_hydrogens geom
_atom_sites_solution_primary direct
_atom_sites_solution_secondary difmap
_audit_creation_method SHELXL-97
_cell_angle_alpha 90.00
_cell_angle_beta 99.0560(10)
_cell_angle_gamma 90.00
_cell_formula_units_Z 4
_cell_length_a 8.98110(10)
_cell_length_b 11.11670(10)
_cell_length_c 27.2624(3)
_cell_measurement_reflns_used 8097
_cell_measurement_temperature 100
_cell_measurement_theta_max 26.51
_cell_measurement_theta_min 2.38
_cell_volume 2687.95(5)
_computing_cell_refinement 'Bruker SAINT'
_computing_data_collection 'Bruker APEX2'
_computing_data_reduction 'Bruker SAINT A'
_computing_molecular_graphics 'Bruker SHELXTL'
_computing_publication_material 'Bruker SHELXTL'
_computing_structure_refinement 'SHELXL-97 (Sheldrick, 2008)'
_computing_structure_solution 'SHELXS-97 (Sheldrick, 2008)'
_diffrn_ambient_temperature 100
_diffrn_measured_fraction_theta_full 0.996
_diffrn_measured_fraction_theta_max 0.996
_diffrn_measurement_device_type 'Bruker APEX-II CCD'
_diffrn_measurement_method '\f and \w scans'
_diffrn_radiation_monochromator graphite
_diffrn_radiation_source 'fine-focus sealed tube'
_diffrn_radiation_type MoK\a
_diffrn_radiation_wavelength 0.71073
_diffrn_reflns_av_R_equivalents 0.0525
_diffrn_reflns_av_sigmaI/netI 0.0370
_diffrn_reflns_limit_h_max 12
_diffrn_reflns_limit_h_min -12
_diffrn_reflns_limit_k_max 15
_diffrn_reflns_limit_k_min -15
_diffrn_reflns_limit_l_max 37
_diffrn_reflns_limit_l_min -34
_diffrn_reflns_number 44403
_diffrn_reflns_theta_full 29.16
_diffrn_reflns_theta_max 29.16
_diffrn_reflns_theta_min 2.38
_exptl_absorpt_coefficient_mu 0.737
_exptl_absorpt_correction_T_max 0.7458
_exptl_absorpt_correction_T_min 0.6887
_exptl_absorpt_correction_type multi-scan
_exptl_absorpt_process_details SADABS-2008/1
_exptl_crystal_density_diffrn 1.623
_exptl_crystal_density_method 'not measured'
_exptl_crystal_description block
_exptl_crystal_F_000 1336
_refine_diff_density_max 2.036
_refine_diff_density_min -1.228
_refine_diff_density_rms 0.124
_refine_ls_extinction_method none
_refine_ls_goodness_of_fit_ref 1.027
_refine_ls_hydrogen_treatment mixed
_refine_ls_matrix_type full
_refine_ls_number_parameters 396
_refine_ls_number_reflns 7234
_refine_ls_number_restraints 27
_refine_ls_restrained_S_all 1.034
_refine_ls_R_factor_all 0.0768
_refine_ls_R_factor_gt 0.0589
_refine_ls_shift/su_max 0.001
_refine_ls_shift/su_mean 0.000
_refine_ls_structure_factor_coef Fsqd
_refine_ls_weighting_details 'calc w=1/[\s^2^(Fo^2^)+(0.1123P)^2^+3.7889P] where P=(Fo^2^+2Fc^2^)/3'
_refine_ls_weighting_scheme calc
_refine_ls_wR_factor_gt 0.1731
_refine_ls_wR_factor_ref 0.1875
_reflns_number_gt 5576
_reflns_number_total 7234
_reflns_threshold_expression >2\s(I)
_cod_data_source_file ol7b00513_si_002.cif
_cod_data_source_block as_bppdm
_cod_depositor_comments
;
The following automatic conversions were performed:

'_symmetry_cell_setting' value 'Monoclinic' changed to 'monoclinic'
according to
/home/data/users/saulius/crontab/automatic-downloads/rss-feeds/ACS/lib/dictionaries/cif_core.dic
dictionary named 'cif_core.dic' version 2.4.2 from 2011-04-26.

Automatic conversion script
Id: cif_fix_values 4973 2017-02-22 13:04:09Z antanas 
;
_cod_original_cell_volume 2687.96(5)
_cod_original_sg_symbol_H-M 'P2(1)/n  '
_cod_database_code 1545670

loop_
_symmetry_equiv_pos_as_xyz
'x, y, z'
'-x+1/2, y+1/2, -z+1/2'
'-x, -y, -z'
'x-1/2, -y-1/2, z-1/2'

loop_
_atom_site_label
_atom_site_type_symbol
_atom_site_fract_x
_atom_site_fract_y
_atom_site_fract_z
_atom_site_U_iso_or_equiv
_atom_site_adp_type
_atom_site_occupancy
_atom_site_symmetry_multiplicity
_atom_site_calc_flag
_atom_site_refinement_flags
C17 C 0.8981(5) 0.2528(4) 0.08848(15) 0.0393(9) Uani 1 1 d .
C18 C 0.9843(5) 0.1554(4) 0.10959(16) 0.0466(10) Uani 1 1 d .
H18 H 0.9795 0.1337 0.1422 0.056 Uiso 1 1 calc R
C19 C 1.0750(6) 0.0919(5) 0.0835(2) 0.0526(11) Uani 1 1 d .
H19 H 1.1332 0.0287 0.0984 0.063 Uiso 1 1 calc R
C20 C 1.0798(6) 0.1220(5) 0.03433(18) 0.0518(11) Uani 1 1 d .
H20 H 1.1384 0.0780 0.0155 0.062 Uiso 1 1 calc R
C21 C 0.9957(5) 0.2184(4) 0.01421(16) 0.0444(9) Uani 1 1 d .
C1 C 0.9920(5) 0.2558(4) -0.03867(17) 0.0445(10) Uani 1 1 d .
C2 C 1.0727(6) 0.1948(5) -0.06963(19) 0.0548(12) Uani 1 1 d .
H2 H 1.1344 0.1303 -0.0583 0.066 Uiso 1 1 calc R
C3 C 1.0584(6) 0.2332(6) -0.1183(2) 0.0619(14) Uani 1 1 d .
H3 H 1.1116 0.1945 -0.1403 0.074 Uiso 1 1 calc R
C4 C 0.9672(6) 0.3270(6) -0.13404(18) 0.0573(13) Uani 1 1 d .
H4 H 0.9575 0.3514 -0.1670 0.069 Uiso 1 1 calc R
C5 C 0.8868(5) 0.3881(5) -0.10138(16) 0.0448(10) Uani 1 1 d .
C6 C 0.7919(5) 0.4899(4) -0.11927(16) 0.0462(10) Uani 1 1 d .
C22 C 0.7568(6) 0.5066(5) -0.17463(16) 0.0498(11) Uani 1 1 d .
C23 C 0.6584(7) 0.4273(5) -0.20181(19) 0.0589(13) Uani 1 1 d .
H23 H 0.6208 0.3623 -0.1861 0.071 Uiso 1 1 calc R
C24 C 0.6152(9) 0.4439(6) -0.2524(2) 0.0770(19) Uani 1 1 d .
H24 H 0.5431 0.3938 -0.2702 0.092 Uiso 1 1 calc R
C25 C 0.6799(10) 0.5357(7) -0.2767(2) 0.089(2) Uani 1 1 d .
H25 H 0.6582 0.5428 -0.3111 0.107 Uiso 1 1 calc R
C26 C 0.7741(12) 0.6139(8) -0.2500(2) 0.109(3) Uani 1 1 d .
H26 H 0.8138 0.6775 -0.2660 0.131 Uiso 1 1 calc R
C27 C 0.8133(10) 0.6010(7) -0.1986(2) 0.092(3) Uani 1 1 d .
H27 H 0.8775 0.6564 -0.1805 0.110 Uiso 1 1 calc R
C7 C 0.7268(5) 0.5678(4) -0.09070(16) 0.0437(10) Uani 1 1 d .
C8 C 0.6407(6) 0.6752(5) -0.10764(19) 0.0580(13) Uani 1 1 d .
H8 H 0.6231 0.7037 -0.1401 0.070 Uiso 1 1 calc R
C9 C 0.5913(6) 0.7261(5) -0.0687(2) 0.0559(12) Uani 1 1 d .
H9 H 0.5351 0.7964 -0.0691 0.067 Uiso 1 1 calc R
C10 C 0.6425(5) 0.6502(4) -0.02538(17) 0.0482(10) Uani 1 1 d .
C11 C 0.6047(6) 0.6664(4) 0.02148(19) 0.0512(11) Uani 1 1 d .
C12 C 0.6455(6) 0.5881(4) 0.0604(2) 0.0479(10) Uani 1 1 d .
C13 C 0.5955(7) 0.5959(4) 0.1089(2) 0.0540(12) Uani 1 1 d .
H13 H 0.5389 0.6575 0.1198 0.065 Uiso 1 1 calc R
C14 C 0.6470(6) 0.4969(4) 0.13450(18) 0.0493(10) Uani 1 1 d .
H14 H 0.6296 0.4763 0.1662 0.059 Uiso 1 1 calc R
C15 C 0.7346(5) 0.4282(4) 0.10390(16) 0.0415(9) Uani 1 1 d .
C16 C 0.8055(5) 0.3202(4) 0.11765(14) 0.0412(9) Uani 1 1 d .
C28 C 0.7765(6) 0.2651(4) 0.16526(16) 0.0466(10) Uani 1 1 d .
C29 C 0.8216(7) 0.3202(6) 0.21109(18) 0.0624(14) Uani 1 1 d .
H29 H 0.8775 0.3909 0.2128 0.075 Uiso 1 1 calc R
C30 C 0.7833(9) 0.2698(7) 0.2547(2) 0.0794(19) Uani 1 1 d .
H30 H 0.8158 0.3062 0.2852 0.095 Uiso 1 1 calc R
C31 C 0.6993(10) 0.1686(7) 0.2524(2) 0.086(2) Uani 1 1 d .
H31 H 0.6704 0.1376 0.2812 0.103 Uiso 1 1 calc R
C32 C 0.6553(8) 0.1099(6) 0.2069(2) 0.0727(16) Uani 1 1 d .
H32 H 0.5991 0.0393 0.2055 0.087 Uiso 1 1 calc R
C33 C 0.6962(6) 0.1580(5) 0.16401(19) 0.0557(12) Uani 1 1 d .
H33 H 0.6695 0.1179 0.1340 0.067 Uiso 1 1 calc R
N4 N 0.9091(4) 0.2844(3) 0.04070(12) 0.0382(7) Uani 1 1 d .
N1 N 0.9038(4) 0.3511(3) -0.05348(12) 0.0411(8) Uani 1 1 d .
N3 N 0.7311(4) 0.4862(3) 0.05941(13) 0.0404(7) Uani 1 1 d .
N2 N 0.7260(4) 0.5587(3) -0.03962(14) 0.0429(8) Uani 1 1 d .
O3 O 0.6857(6) 0.0401(7) 0.0340(2) 0.1022(17) Uani 1 1 d G
H1WA H 0.6478 0.0612 0.0048 0.153 Uiso 1 1 d G
H1WB H 0.6196 0.0034 0.0475 0.153 Uiso 1 1 d G
Pd1 Pd 0.81376(3) 0.42393(3) 0.001999(11) 0.03755(13) Uani 1 1 d .
C34 C 0.5607(8) 0.1000(6) -0.1011(2) 0.0750(17) Uani 1 1 d DU
C35 C 0.6599(11) 0.1659(9) -0.1330(4) 0.120(3) Uani 1 1 d DU
H35A H 0.6038 0.1795 -0.1655 0.181 Uiso 1 1 calc R
H35B H 0.7472 0.1180 -0.1357 0.181 Uiso 1 1 calc R
H35C H 0.6910 0.2417 -0.1179 0.181 Uiso 1 1 calc R
O1 O 0.4148(8) 0.1103(9) -0.1179(4) 0.181(4) Uani 1 1 d DU
O2 O 0.6640(15) 0.0915(13) -0.0607(4) 0.255(7) Uani 1 1 d DU
H11 H 0.543(5) 0.732(4) 0.0243(17) 0.037(12) Uiso 1 1 d .

loop_
_atom_site_aniso_label
_atom_site_aniso_U_11
_atom_site_aniso_U_22
_atom_site_aniso_U_33
_atom_site_aniso_U_23
_atom_site_aniso_U_13
_atom_site_aniso_U_12
C17 0.046(2) 0.042(2) 0.0292(18) -0.0009(15) 0.0021(15) -0.0039(17)
C18 0.054(2) 0.051(3) 0.033(2) 0.0022(18) 0.0003(18) 0.001(2)
C19 0.058(3) 0.051(3) 0.047(3) -0.003(2) 0.002(2) 0.008(2)
C20 0.054(3) 0.058(3) 0.044(2) -0.003(2) 0.008(2) 0.001(2)
C21 0.044(2) 0.049(2) 0.040(2) -0.0098(18) 0.0064(17) -0.0038(19)
C1 0.045(2) 0.048(2) 0.040(2) -0.0020(18) 0.0050(17) -0.0040(18)
C2 0.053(3) 0.061(3) 0.051(3) -0.004(2) 0.010(2) 0.000(2)
C3 0.056(3) 0.083(4) 0.051(3) -0.013(3) 0.019(2) 0.001(3)
C4 0.058(3) 0.082(4) 0.034(2) -0.001(2) 0.012(2) -0.002(3)
C5 0.045(2) 0.057(3) 0.033(2) -0.0018(18) 0.0072(17) -0.013(2)
C6 0.050(2) 0.055(3) 0.033(2) 0.0035(18) 0.0018(17) -0.012(2)
C22 0.060(3) 0.057(3) 0.032(2) 0.0037(19) 0.0058(18) -0.007(2)
C23 0.076(3) 0.066(3) 0.036(2) -0.002(2) 0.013(2) -0.019(3)
C24 0.105(5) 0.088(5) 0.034(3) -0.009(3) -0.003(3) -0.024(4)
C25 0.140(6) 0.089(5) 0.031(3) 0.009(3) -0.009(3) -0.028(5)
C26 0.178(9) 0.103(6) 0.044(3) 0.025(3) 0.004(4) -0.069(6)
C27 0.135(6) 0.096(5) 0.038(3) 0.012(3) -0.003(3) -0.066(5)
C7 0.050(2) 0.048(2) 0.032(2) 0.0063(16) 0.0008(17) -0.0116(18)
C8 0.067(3) 0.055(3) 0.045(3) 0.013(2) -0.010(2) -0.005(2)
C9 0.066(3) 0.043(2) 0.054(3) 0.002(2) -0.006(2) 0.000(2)
C10 0.054(2) 0.046(2) 0.043(2) -0.0025(19) 0.0024(19) -0.010(2)
C11 0.057(3) 0.039(2) 0.057(3) -0.002(2) 0.008(2) 0.002(2)
C12 0.052(2) 0.039(2) 0.053(3) -0.0060(18) 0.009(2) -0.0025(19)
C13 0.069(3) 0.043(3) 0.054(3) -0.006(2) 0.022(2) 0.002(2)
C14 0.062(3) 0.046(2) 0.043(2) -0.0045(19) 0.018(2) -0.004(2)
C15 0.049(2) 0.041(2) 0.035(2) -0.0046(16) 0.0068(17) -0.0060(17)
C16 0.053(2) 0.043(2) 0.0267(18) -0.0023(16) 0.0040(16) -0.0069(18)
C28 0.060(3) 0.048(2) 0.034(2) 0.0046(18) 0.0110(18) 0.003(2)
C29 0.089(4) 0.062(3) 0.038(2) -0.006(2) 0.014(2) 0.004(3)
C30 0.123(6) 0.076(4) 0.042(3) -0.001(3) 0.023(3) 0.008(4)
C31 0.118(6) 0.093(5) 0.056(4) 0.026(4) 0.039(4) 0.030(5)
C32 0.089(4) 0.064(3) 0.068(4) 0.021(3) 0.022(3) 0.002(3)
C33 0.072(3) 0.051(3) 0.045(3) 0.009(2) 0.011(2) -0.001(2)
N4 0.0413(17) 0.0423(18) 0.0309(16) -0.0024(13) 0.0053(13) -0.0046(14)
N1 0.0460(18) 0.047(2) 0.0294(16) -0.0014(14) 0.0029(13) -0.0087(15)
N3 0.0464(18) 0.0378(18) 0.0370(17) -0.0028(14) 0.0062(14) -0.0031(15)
N2 0.049(2) 0.043(2) 0.0347(18) 0.0034(14) 0.0015(15) -0.0054(15)
O3 0.073(3) 0.131(5) 0.099(4) -0.009(4) 0.002(3) -0.002(3)
Pd1 0.0432(2) 0.0403(2) 0.02848(18) -0.00061(11) 0.00362(12) -0.00660(13)
C34 0.090(4) 0.064(3) 0.070(3) -0.023(3) 0.009(3) 0.022(3)
C35 0.123(4) 0.119(4) 0.120(4) -0.001(2) 0.023(2) 0.003(2)
O1 0.182(4) 0.176(4) 0.183(4) -0.002(2) 0.027(2) 0.001(2)
O2 0.255(7) 0.256(7) 0.255(7) -0.001(2) 0.041(2) 0.006(2)

loop_
_atom_type_symbol
_atom_type_description
_atom_type_scat_dispersion_real
_atom_type_scat_dispersion_imag
_atom_type_scat_source
C C 0.0033 0.0016 'International Tables Vol C Tables 4.2.6.8 and 6.1.1.4'
H H 0.0000 0.0000 'International Tables Vol C Tables 4.2.6.8 and 6.1.1.4'
N N 0.0061 0.0033 'International Tables Vol C Tables 4.2.6.8 and 6.1.1.4'
O O 0.0106 0.0060 'International Tables Vol C Tables 4.2.6.8 and 6.1.1.4'
Pd Pd -0.9988 1.0072 'International Tables Vol C Tables 4.2.6.8 and 6.1.1.4'

loop_
_geom_angle_atom_site_label_1
_geom_angle_atom_site_label_2
_geom_angle_atom_site_label_3
_geom_angle
N4 C17 C18 118.1(4)
N4 C17 C16 121.7(4)
C18 C17 C16 120.2(4)
C19 C18 C17 121.6(4)
C19 C18 H18 119.2
C17 C18 H18 119.2
C18 C19 C20 119.4(5)
C18 C19 H19 120.3
C20 C19 H19 120.3
C21 C20 C19 118.3(5)
C21 C20 H20 120.8
C19 C20 H20 120.8
N4 C21 C20 122.3(4)
N4 C21 C1 115.8(4)
C20 C21 C1 121.9(4)
N1 C1 C2 123.1(4)
N1 C1 C21 115.5(4)
C2 C1 C21 121.4(4)
C1 C2 C3 117.3(5)
C1 C2 H2 121.3
C3 C2 H2 121.3
C4 C3 C2 120.2(5)
C4 C3 H3 119.9
C2 C3 H3 119.9
C3 C4 C5 121.1(5)
C3 C4 H4 119.5
C5 C4 H4 119.5
N1 C5 C4 118.2(5)
N1 C5 C6 122.1(4)
C4 C5 C6 119.7(4)
C7 C6 C5 125.9(4)
C7 C6 C22 117.1(4)
C5 C6 C22 116.9(4)
C27 C22 C23 119.1(5)
C27 C22 C6 122.4(5)
C23 C22 C6 118.4(4)
C22 C23 C24 120.3(5)
C22 C23 H23 119.9
C24 C23 H23 119.9
C23 C24 C25 119.9(6)
C23 C24 H24 120.0
C25 C24 H24 120.0
C26 C25 C24 119.4(5)
C26 C25 H25 120.3
C24 C25 H25 120.3
C25 C26 C27 120.9(6)
C25 C26 H26 119.5
C27 C26 H26 119.5
C22 C27 C26 120.1(6)
C22 C27 H27 120.0
C26 C27 H27 120.0
C6 C7 N2 126.6(4)
C6 C7 C8 126.6(4)
N2 C7 C8 106.8(4)
C9 C8 C7 108.7(4)
C9 C8 H8 125.7
C7 C8 H8 125.7
C8 C9 C10 107.1(5)
C8 C9 H9 126.4
C10 C9 H9 126.4
N2 C10 C11 126.1(4)
N2 C10 C9 108.6(4)
C11 C10 C9 125.2(5)
C12 C11 C10 123.7(5)
C12 C11 H11 121(3)
C10 C11 H11 115(3)
N3 C12 C11 126.0(5)
N3 C12 C13 108.6(4)
C11 C12 C13 125.2(5)
C14 C13 C12 107.0(4)
C14 C13 H13 126.5
C12 C13 H13 126.5
C13 C14 C15 107.7(4)
C13 C14 H14 126.1
C15 C14 H14 126.1
N3 C15 C16 126.4(4)
N3 C15 C14 108.8(4)
C16 C15 C14 124.7(4)
C15 C16 C17 125.5(4)
C15 C16 C28 117.1(4)
C17 C16 C28 117.4(4)
C33 C28 C29 118.4(5)
C33 C28 C16 119.4(4)
C29 C28 C16 122.2(5)
C28 C29 C30 120.6(6)
C28 C29 H29 119.7
C30 C29 H29 119.7
C31 C30 C29 120.1(6)
C31 C30 H30 120.0
C29 C30 H30 120.0
C30 C31 C32 120.5(6)
C30 C31 H31 119.7
C32 C31 H31 119.7
C33 C32 C31 119.4(6)
C33 C32 H32 120.3
C31 C32 H32 120.3
C32 C33 C28 121.0(5)
C32 C33 H33 119.5
C28 C33 H33 119.5
C21 N4 C17 120.1(4)
C21 N4 Pd1 111.9(3)
C17 N4 Pd1 127.9(3)
C1 N1 C5 120.0(4)
C1 N1 Pd1 112.4(3)
C5 N1 Pd1 127.6(3)
C15 N3 C12 107.8(4)
C15 N3 Pd1 125.6(3)
C12 N3 Pd1 126.3(3)
C10 N2 C7 108.7(4)
C10 N2 Pd1 126.5(3)
C7 N2 Pd1 124.4(3)
H1WA O3 H1WB 109.5
N3 Pd1 N2 91.38(16)
N3 Pd1 N4 92.13(14)
N2 Pd1 N4 176.47(15)
N3 Pd1 N1 176.03(15)
N2 Pd1 N1 92.60(16)
N4 Pd1 N1 83.90(14)
O1 C34 O2 145.0(10)
O1 C34 C35 113.3(8)
O2 C34 C35 96.5(9)
C34 C35 H35A 109.5
C34 C35 H35B 109.5
H35A C35 H35B 109.5
C34 C35 H35C 109.5
H35A C35 H35C 109.5
H35B C35 H35C 109.5

loop_
_geom_bond_atom_site_label_1
_geom_bond_atom_site_label_2
_geom_bond_distance
C17 N4 1.367(5)
C17 C18 1.401(6)
C17 C16 1.446(6)
C18 C19 1.361(7)
C18 H18 0.9300
C19 C20 1.388(7)
C19 H19 0.9300
C20 C21 1.375(7)
C20 H20 0.9300
C21 N4 1.357(6)
C21 C1 1.495(6)
C1 N1 1.346(6)
C1 C2 1.374(7)
C2 C3 1.380(7)
C2 H2 0.9300
C3 C4 1.353(8)
C3 H3 0.9300
C4 C5 1.406(7)
C4 H4 0.9300
C5 N1 1.355(5)
C5 C6 1.454(7)
C6 C7 1.357(7)
C6 C22 1.504(6)
C22 C27 1.374(7)
C22 C23 1.380(7)
C23 C24 1.386(8)
C23 H23 0.9300
C24 C25 1.392(9)
C24 H24 0.9300
C25 C26 1.344(10)
C25 H25 0.9300
C26 C27 1.399(8)
C26 H26 0.9300
C27 H27 0.9300
C7 N2 1.397(6)
C7 C8 1.458(7)
C8 C9 1.339(8)
C8 H8 0.9300
C9 C10 1.465(7)
C9 H9 0.9300
C10 N2 1.356(6)
C10 C11 1.384(7)
C11 C12 1.378(7)
C11 H11 0.93(5)
C12 N3 1.372(6)
C12 C13 1.462(7)
C13 C14 1.346(7)
C13 H13 0.9300
C14 C15 1.451(6)
C14 H14 0.9300
C15 N3 1.369(6)
C15 C16 1.383(6)
C16 C28 1.495(6)
C28 C33 1.390(7)
C28 C29 1.393(7)
C29 C30 1.406(8)
C29 H29 0.9300
C30 C31 1.350(10)
C30 H30 0.9300
C31 C32 1.401(10)
C31 H31 0.9300
C32 C33 1.388(8)
C32 H32 0.9300
C33 H33 0.9300
N4 Pd1 1.992(4)
N1 Pd1 1.996(4)
N3 Pd1 1.961(4)
N2 Pd1 1.967(4)
O3 H1WA 0.8500
O3 H1WB 0.8498
C34 O1 1.323(2)
C34 O2 1.326(2)
C34 C35 1.528(2)
C35 H35A 0.9600
C35 H35B 0.9600
C35 H35C 0.9600

loop_
_geom_hbond_atom_site_label_D
_geom_hbond_atom_site_label_H
_geom_hbond_atom_site_label_A
_geom_hbond_distance_DH
_geom_hbond_distance_HA
_geom_hbond_distance_DA
_geom_hbond_angle_DHA
O3 H1WA O2 0.85 1.84 2.623(14) 151.4

loop_
_geom_torsion_atom_site_label_1
_geom_torsion_atom_site_label_2
_geom_torsion_atom_site_label_3
_geom_torsion_atom_site_label_4
_geom_torsion
N4 C17 C18 C19 -1.1(7)
C16 C17 C18 C19 -178.6(4)
C17 C18 C19 C20 -1.6(8)
C18 C19 C20 C21 2.2(8)
C19 C20 C21 N4 0.0(7)
C19 C20 C21 C1 -178.9(4)
N4 C21 C1 N1 0.5(6)
C20 C21 C1 N1 179.4(4)
N4 C21 C1 C2 -178.8(4)
C20 C21 C1 C2 0.1(7)
N1 C1 C2 C3 -1.4(7)
C21 C1 C2 C3 177.9(5)
C1 C2 C3 C4 -0.4(8)
C2 C3 C4 C5 0.8(9)
C3 C4 C5 N1 0.4(8)
C3 C4 C5 C6 178.9(5)
N1 C5 C6 C7 9.0(7)
C4 C5 C6 C7 -169.4(5)
N1 C5 C6 C22 -167.9(4)
C4 C5 C6 C22 13.8(6)
C7 C6 C22 C27 71.8(8)
C5 C6 C22 C27 -111.1(7)
C7 C6 C22 C23 -105.0(6)
C5 C6 C22 C23 72.2(6)
C27 C22 C23 C24 -1.1(10)
C6 C22 C23 C24 175.8(6)
C22 C23 C24 C25 4.8(11)
C23 C24 C25 C26 -5.8(13)
C24 C25 C26 C27 2.9(16)
C23 C22 C27 C26 -1.8(13)
C6 C22 C27 C26 -178.5(8)
C25 C26 C27 C22 0.8(17)
C5 C6 C7 N2 -6.7(8)
C22 C6 C7 N2 170.1(4)
C5 C6 C7 C8 175.1(5)
C22 C6 C7 C8 -8.0(7)
C6 C7 C8 C9 178.1(5)
N2 C7 C8 C9 -0.3(6)
C7 C8 C9 C10 -1.1(6)
C8 C9 C10 N2 2.3(6)
C8 C9 C10 C11 -174.6(5)
N2 C10 C11 C12 -1.5(8)
C9 C10 C11 C12 174.9(5)
C10 C11 C12 N3 1.8(8)
C10 C11 C12 C13 -173.7(5)
N3 C12 C13 C14 -2.3(6)
C11 C12 C13 C14 173.8(5)
C12 C13 C14 C15 2.3(6)
C13 C14 C15 N3 -1.5(5)
C13 C14 C15 C16 -179.8(5)
N3 C15 C16 C17 4.6(7)
C14 C15 C16 C17 -177.4(4)
N3 C15 C16 C28 -171.6(4)
C14 C15 C16 C28 6.4(7)
N4 C17 C16 C15 -8.1(7)
C18 C17 C16 C15 169.3(4)
N4 C17 C16 C28 168.1(4)
C18 C17 C16 C28 -14.5(6)
C15 C16 C28 C33 112.7(5)
C17 C16 C28 C33 -63.8(6)
C15 C16 C28 C29 -64.5(6)
C17 C16 C28 C29 119.0(5)
C33 C28 C29 C30 -1.6(9)
C16 C28 C29 C30 175.6(6)
C28 C29 C30 C31 -1.4(10)
C29 C30 C31 C32 2.9(11)
C30 C31 C32 C33 -1.3(11)
C31 C32 C33 C28 -1.8(9)
C29 C28 C33 C32 3.2(8)
C16 C28 C33 C32 -174.1(5)
C20 C21 N4 C17 -2.8(6)
C1 C21 N4 C17 176.1(4)
C20 C21 N4 Pd1 176.0(4)
C1 C21 N4 Pd1 -5.0(5)
C18 C17 N4 C21 3.3(6)
C16 C17 N4 C21 -179.3(4)
C18 C17 N4 Pd1 -175.3(3)
C16 C17 N4 Pd1 2.1(6)
C2 C1 N1 C5 2.6(7)
C21 C1 N1 C5 -176.6(4)
C2 C1 N1 Pd1 -176.4(4)
C21 C1 N1 Pd1 4.4(5)
C4 C5 N1 C1 -2.1(6)
C6 C5 N1 C1 179.5(4)
C4 C5 N1 Pd1 176.8(3)
C6 C5 N1 Pd1 -1.6(6)
C16 C15 N3 C12 178.3(4)
C14 C15 N3 C12 0.0(5)
C16 C15 N3 Pd1 4.8(6)
C14 C15 N3 Pd1 -173.5(3)
C11 C12 N3 C15 -174.7(5)
C13 C12 N3 C15 1.4(5)
C11 C12 N3 Pd1 -1.3(7)
C13 C12 N3 Pd1 174.8(3)
C11 C10 N2 C7 174.4(5)
C9 C10 N2 C7 -2.5(5)
C11 C10 N2 Pd1 0.7(7)
C9 C10 N2 Pd1 -176.2(3)
C6 C7 N2 C10 -176.7(4)
C8 C7 N2 C10 1.8(5)
C6 C7 N2 Pd1 -2.8(7)
C8 C7 N2 Pd1 175.6(3)
C15 N3 Pd1 N2 172.7(4)
C12 N3 Pd1 N2 0.4(4)
C15 N3 Pd1 N4 -7.7(4)
C12 N3 Pd1 N4 -180.0(4)
C15 N3 Pd1 N1 -6(2)
C12 N3 Pd1 N1 -179(50)
C10 N2 Pd1 N3 -0.1(4)
C7 N2 Pd1 N3 -172.9(4)
C10 N2 Pd1 N4 -173(2)
C7 N2 Pd1 N4 14(3)
C10 N2 Pd1 N1 179.8(4)
C7 N2 Pd1 N1 7.0(4)
C21 N4 Pd1 N3 -174.3(3)
C17 N4 Pd1 N3 4.4(4)
C21 N4 Pd1 N2 -1(2)
C17 N4 Pd1 N2 178(2)
C21 N4 Pd1 N1 5.8(3)
C17 N4 Pd1 N1 -175.5(4)
C1 N1 Pd1 N3 -7(2)
C5 N1 Pd1 N3 174.2(18)
C1 N1 Pd1 N2 174.0(3)
C5 N1 Pd1 N2 -4.9(4)
C1 N1 Pd1 N4 -5.6(3)
C5 N1 Pd1 N4 175.5(4)
